data_4346528
loop_
_publ_author_name
'Shi, Fa-Nian'
'Almeida, Jos\'e C'
'Helguero, Luisa A.'
'Fernandes, Maria H. V.'
'Knowles, Jonathan C.'
'Rocha, Jo\~ao'

_publ_section_title
;
 Calcium Phosphonate Frameworks for Treating Bone Tissue Disorders.
;
_journal_issue 20
_journal_name_full 'Inorganic chemistry'
_journal_page_first 9929
_journal_page_last 9935
_journal_paper_doi 10.1021/acs.inorgchem.5b01634
_journal_volume 54
_journal_year 2015
_chemical_formula_sum 'C12 H18 Ca2 O11 P3'
_chemical_formula_weight 511.33
_space_group_IT_number 2
_space_group_name_Hall '-P 1'
_space_group_name_H-M_alt 'P -1'
_symmetry_cell_setting triclinic
_symmetry_Int_Tables_number 2
_symmetry_space_group_name_H-M 'P -1'
_atom_sites_solution_hydrogens geom
_atom_sites_solution_primary direct
_atom_sites_solution_secondary difmap
_audit_creation_method SHELXL-97
_cell_angle_alpha 101.291(3)
_cell_angle_beta 93.118(3)
_cell_angle_gamma 96.850(3)
_cell_formula_units_Z 2
_cell_length_a 8.1318(7)
_cell_length_b 10.1660(8)
_cell_length_c 11.3277(10)
_cell_measurement_reflns_used 3247
_cell_measurement_temperature 180(2)
_cell_measurement_theta_max 30.35
_cell_measurement_theta_min 2.53
_cell_volume 908.85(13)
_computing_cell_refinement 'Bruker SMART'
_computing_data_collection 'Bruker SMART'
_computing_data_reduction 'Bruker SAINT'
_computing_molecular_graphics 'Bruker SHELXTL'
_computing_publication_material 'Bruker SHELXTL'
_computing_structure_refinement 'SHELXL-97 (Sheldrick, 2008)'
_computing_structure_solution 'SHELXS-97 (Sheldrick, 2008)'
_diffrn_ambient_temperature 180(2)
_diffrn_measured_fraction_theta_full 0.985
_diffrn_measured_fraction_theta_max 0.985
_diffrn_measurement_device_type 'CCD area detector'
_diffrn_measurement_method 'phi and omega scans'
_diffrn_radiation_monochromator graphite
_diffrn_radiation_type MoK\a
_diffrn_radiation_wavelength 0.71073
_diffrn_reflns_av_R_equivalents 0.0531
_diffrn_reflns_av_sigmaI/netI 0.0766
_diffrn_reflns_limit_h_max 10
_diffrn_reflns_limit_h_min -10
_diffrn_reflns_limit_k_max 13
_diffrn_reflns_limit_k_min -13
_diffrn_reflns_limit_l_max 15
_diffrn_reflns_limit_l_min -14
_diffrn_reflns_number 13814
_diffrn_reflns_theta_full 28.28
_diffrn_reflns_theta_max 28.28
_diffrn_reflns_theta_min 3.62
_diffrn_source 'fine-focus sealed tube'
_exptl_absorpt_coefficient_mu 0.950
_exptl_absorpt_correction_T_max 0.9906
_exptl_absorpt_correction_T_min 0.7768
_exptl_absorpt_correction_type multi-scan
_exptl_absorpt_process_details Sadabs
_exptl_crystal_colour colourless
_exptl_crystal_density_diffrn 1.869
_exptl_crystal_density_method 'not measured'
_exptl_crystal_description plate
_exptl_crystal_F_000 526
_exptl_crystal_size_max 0.28
_exptl_crystal_size_mid 0.12
_exptl_crystal_size_min 0.01
_refine_diff_density_max 0.469
_refine_diff_density_min -0.441
_refine_diff_density_rms 0.110
_refine_ls_extinction_method none
_refine_ls_goodness_of_fit_ref 1.031
_refine_ls_hydrogen_treatment mixed
_refine_ls_matrix_type full
_refine_ls_number_parameters 275
_refine_ls_number_reflns 4438
_refine_ls_number_restraints 5
_refine_ls_restrained_S_all 1.031
_refine_ls_R_factor_all 0.0746
_refine_ls_R_factor_gt 0.0446
_refine_ls_shift/su_max 0.001
_refine_ls_shift/su_mean 0.000
_refine_ls_structure_factor_coef Fsqd
_refine_ls_weighting_details 'calc w=1/[\s^2^(Fo^2^)+(0.0300P)^2^+0.4037P] where P=(Fo^2^+2Fc^2^)/3'
_refine_ls_weighting_scheme calc
_refine_ls_wR_factor_gt 0.0792
_refine_ls_wR_factor_ref 0.0891
_reflns_number_gt 3232
_reflns_number_total 4438
_reflns_threshold_expression >2sigma(I)
_cod_data_source_file ic5b01634_si_001.cif
_cod_data_source_block CaP2
_cod_depositor_comments
;
The following automatic conversions were performed:

data item '_exptl_absorpt_correction_type' value 'Multi-scan' was
changed to 'multi-scan' in accordance with the
/home/saulius/struct/COD-crude-data/automatic-downloads/DataCite-retrospective/ACS/depositions/lib/dictionaries/cif_core.dic
dictionary named 'cif_core.dic' version 2.4.2 last updated on
2011-04-26.

Automatic conversion script
Id: cif_fix_values 6909 2019-04-08 15:41:33Z antanas 
;
_cod_database_code 4346528

loop_
_symmetry_equiv_pos_as_xyz
'x, y, z'
'-x, -y, -z'

loop_
_atom_site_label
_atom_site_type_symbol
_atom_site_fract_x
_atom_site_fract_y
_atom_site_fract_z
_atom_site_U_iso_or_equiv
_atom_site_adp_type
_atom_site_occupancy
_atom_site_symmetry_multiplicity
_atom_site_calc_flag
_atom_site_refinement_flags
Ca1 Ca 0.20969(7) 0.59604(6) 0.55520(5) 0.00971(14) Uani 1 1 d .
Ca2 Ca 0.39993(7) 0.22431(6) 0.51052(5) 0.01060(15) Uani 1 1 d .
P1 P -0.03782(10) 0.69536(7) 0.34322(7) 0.01061(18) Uani 1 1 d .
P2 P 0.40266(9) 0.47338(7) 0.33050(7) 0.00839(17) Uani 1 1 d .
P3 P 0.34298(10) -0.04043(7) -0.32844(7) 0.00999(18) Uani 1 1 d .
C1 C -0.1511(4) 0.6543(3) 0.1984(3) 0.0156(7) Uani 1 1 d .
H1A H -0.2599 0.6029 0.2064 0.019 Uiso 1 1 calc R
H1B H -0.1734 0.7399 0.1753 0.019 Uiso 1 1 calc R
C2 C -0.0709(4) 0.5739(3) 0.0968(3) 0.0140(7) Uani 1 1 d .
C3 C -0.1101(4) 0.4343(3) 0.0645(3) 0.0165(7) Uani 1 1 d .
H3 H -0.1855 0.3884 0.1089 0.020 Uiso 1 1 calc R
C4 C -0.0408(4) 0.3620(3) -0.0312(3) 0.0154(7) Uani 1 1 d .
H4 H -0.0697 0.2666 -0.0527 0.019 Uiso 1 1 calc R
C5 C 0.3090(4) 0.4397(3) 0.1775(3) 0.0138(7) Uani 1 1 d .
H5A H 0.1879 0.4410 0.1816 0.017 Uiso 1 1 calc R
H5B H 0.3514 0.5158 0.1400 0.017 Uiso 1 1 calc R
C6 C 0.3341(4) 0.3100(3) 0.0937(3) 0.0114(7) Uani 1 1 d .
C7 C 0.4637(4) 0.3081(3) 0.0183(3) 0.0151(7) Uani 1 1 d .
H7 H 0.5413 0.3874 0.0251 0.018 Uiso 1 1 calc R
C8 C 0.4828(4) 0.1929(3) -0.0671(3) 0.0147(7) Uani 1 1 d .
H8 H 0.5732 0.1942 -0.1167 0.018 Uiso 1 1 calc R
C9 C 0.3692(4) 0.0760(3) -0.0797(3) 0.0134(7) Uani 1 1 d .
C10 C 0.2411(4) 0.0769(3) -0.0036(3) 0.0157(7) Uani 1 1 d .
H10 H 0.1637 -0.0025 -0.0102 0.019 Uiso 1 1 calc R
C11 C 0.2236(4) 0.1917(3) 0.0823(3) 0.0146(7) Uani 1 1 d .
H11 H 0.1353 0.1893 0.1337 0.018 Uiso 1 1 calc R
C12 C 0.3866(4) -0.0494(3) -0.1735(3) 0.0155(7) Uani 1 1 d .
H12A H 0.3114 -0.1261 -0.1560 0.019 Uiso 1 1 calc R
H12B H 0.5017 -0.0705 -0.1635 0.019 Uiso 1 1 calc R
O1 O -0.0165(2) 0.57372(19) 0.39756(18) 0.0103(4) Uani 1 1 d .
O2 O -0.1272(3) 0.7996(2) 0.41965(19) 0.0143(5) Uani 1 1 d .
O3 O 0.1398(3) 0.7643(2) 0.3234(2) 0.0162(5) Uani 1 1 d .
H3A H 0.209(5) 0.721(4) 0.331(4) 0.039(13) Uiso 1 1 d .
O4 O 0.3078(2) 0.38131(19) 0.40287(18) 0.0132(5) Uani 1 1 d .
O5 O 0.3740(2) 0.62061(19) 0.38517(18) 0.0111(5) Uani 1 1 d .
O6 O 0.5856(2) 0.4620(2) 0.33005(19) 0.0163(5) Uani 1 1 d .
O7 O 0.4474(2) 0.07725(19) -0.36117(18) 0.0130(5) Uani 1 1 d .
O8 O 0.1527(3) -0.0188(2) -0.3396(2) 0.0152(5) Uani 1 1 d .
H8A H 0.139(5) 0.041(4) -0.362(3) 0.030(12) Uiso 1 1 d .
O9 O 0.3621(2) -0.17794(19) -0.40293(18) 0.0118(5) Uani 1 1 d .
O10 O 0.0214(3) 0.7206(2) 0.6708(2) 0.0155(5) Uani 1 1 d D
H10A H -0.081(3) 0.690(4) 0.652(3) 0.038(12) Uiso 1 1 d D
H10B H 0.028(6) 0.803(2) 0.670(4) 0.063(15) Uiso 1 1 d D
O11 O 0.2589(3) 0.0457(2) 0.3601(2) 0.0277(6) Uani 1 1 d D
H11A H 0.310(3) -0.024(3) 0.350(3) 0.033 Uiso 1 1 d D
H11B H 0.159(2) 0.019(3) 0.363(3) 0.033 Uiso 1 1 d D

loop_
_atom_site_aniso_label
_atom_site_aniso_U_11
_atom_site_aniso_U_22
_atom_site_aniso_U_33
_atom_site_aniso_U_23
_atom_site_aniso_U_13
_atom_site_aniso_U_12
Ca1 0.0090(3) 0.0094(3) 0.0108(3) 0.0027(2) 0.0000(2) 0.0003(2)
Ca2 0.0109(3) 0.0088(3) 0.0123(3) 0.0032(2) 0.0005(2) 0.0005(2)
P1 0.0116(4) 0.0096(4) 0.0116(4) 0.0039(3) 0.0009(3) 0.0025(3)
P2 0.0094(4) 0.0073(3) 0.0079(4) 0.0009(3) -0.0004(3) 0.0005(3)
P3 0.0139(4) 0.0070(3) 0.0090(4) 0.0011(3) 0.0000(3) 0.0023(3)
C1 0.0150(16) 0.0207(16) 0.0122(17) 0.0036(14) 0.0009(13) 0.0059(13)
C2 0.0131(16) 0.0205(16) 0.0096(16) 0.0050(13) -0.0040(12) 0.0051(13)
C3 0.0135(16) 0.0215(17) 0.0160(17) 0.0084(14) 0.0001(13) 0.0019(13)
C4 0.0153(16) 0.0152(15) 0.0158(17) 0.0043(13) -0.0026(13) 0.0021(13)
C5 0.0187(17) 0.0106(14) 0.0111(16) -0.0007(13) -0.0027(13) 0.0044(13)
C6 0.0151(16) 0.0124(14) 0.0067(15) 0.0015(12) -0.0036(12) 0.0041(12)
C7 0.0174(17) 0.0131(15) 0.0142(17) 0.0020(13) -0.0017(13) 0.0025(13)
C8 0.0168(16) 0.0173(16) 0.0110(16) 0.0032(13) 0.0024(13) 0.0054(13)
C9 0.0203(17) 0.0098(14) 0.0102(16) 0.0012(12) -0.0049(13) 0.0063(13)
C10 0.0176(17) 0.0111(15) 0.0163(18) 0.0001(13) -0.0033(14) 0.0001(12)
C11 0.0163(16) 0.0150(15) 0.0132(17) 0.0028(13) 0.0043(13) 0.0035(13)
C12 0.0241(18) 0.0111(15) 0.0128(17) 0.0031(13) 0.0027(13) 0.0065(13)
O1 0.0103(10) 0.0088(10) 0.0123(11) 0.0042(9) 0.0002(8) 0.0005(8)
O2 0.0159(11) 0.0108(10) 0.0179(12) 0.0048(9) 0.0024(9) 0.0050(9)
O3 0.0129(12) 0.0134(11) 0.0239(13) 0.0070(10) 0.0018(10) 0.0028(9)
O4 0.0144(11) 0.0101(10) 0.0154(12) 0.0049(9) 0.0006(9) -0.0010(8)
O5 0.0127(11) 0.0073(10) 0.0123(11) -0.0008(9) 0.0001(9) 0.0021(8)
O6 0.0100(11) 0.0237(12) 0.0162(12) 0.0066(10) -0.0014(9) 0.0038(9)
O7 0.0136(11) 0.0116(10) 0.0144(12) 0.0052(9) 0.0002(9) 0.0002(9)
O8 0.0136(12) 0.0095(11) 0.0242(13) 0.0069(10) 0.0026(10) 0.0022(9)
O9 0.0141(11) 0.0071(10) 0.0127(12) -0.0015(9) 0.0018(9) 0.0000(8)
O10 0.0130(12) 0.0114(11) 0.0200(13) -0.0007(10) 0.0021(10) -0.0004(9)
O11 0.0258(14) 0.0167(12) 0.0367(16) -0.0010(12) 0.0007(13) -0.0017(11)

loop_
_atom_type_symbol
_atom_type_description
_atom_type_scat_dispersion_real
_atom_type_scat_dispersion_imag
_atom_type_scat_source
C C 0.0033 0.0016 'International Tables Vol C Tables 4.2.6.8 and 6.1.1.4'
H H 0.0000 0.0000 'International Tables Vol C Tables 4.2.6.8 and 6.1.1.4'
O O 0.0106 0.0060 'International Tables Vol C Tables 4.2.6.8 and 6.1.1.4'
P P 0.1023 0.0942 'International Tables Vol C Tables 4.2.6.8 and 6.1.1.4'
Ca Ca 0.2262 0.3064 'International Tables Vol C Tables 4.2.6.8 and 6.1.1.4'

loop_
_geom_angle_atom_site_label_1
_geom_angle_atom_site_label_2
_geom_angle_atom_site_label_3
_geom_angle
_geom_angle_site_symmetry_1
_geom_angle_site_symmetry_3
O6 Ca1 O1 91.14(7) 2_666 2_566
O6 Ca1 O10 113.32(8) 2_666 .
O1 Ca1 O10 76.53(8) 2_566 .
O6 Ca1 O9 86.92(7) 2_666 1_566
O1 Ca1 O9 152.30(8) 2_566 1_566
O10 Ca1 O9 78.92(8) . 1_566
O6 Ca1 O5 96.14(7) 2_666 .
O1 Ca1 O5 135.88(7) 2_566 .
O10 Ca1 O5 136.90(8) . .
O9 Ca1 O5 71.73(7) 1_566 .
O6 Ca1 O1 159.55(7) 2_666 .
O1 Ca1 O1 77.73(7) 2_566 .
O10 Ca1 O1 81.04(7) . .
O9 Ca1 O1 110.89(7) 1_566 .
O5 Ca1 O1 80.81(7) . .
O6 Ca1 O4 77.69(7) 2_666 .
O1 Ca1 O4 82.67(7) 2_566 .
O10 Ca1 O4 156.43(7) . .
O9 Ca1 O4 123.63(7) 1_566 .
O5 Ca1 O4 56.91(6) . .
O1 Ca1 O4 83.85(6) . .
O6 Ca1 P2 85.71(6) 2_666 .
O1 Ca1 P2 110.11(5) 2_566 .
O10 Ca1 P2 160.14(6) . .
O9 Ca1 P2 97.30(6) 1_566 .
O5 Ca1 P2 28.28(5) . .
O1 Ca1 P2 82.20(5) . .
O4 Ca1 P2 28.67(5) . .
O6 Ca1 P1 168.29(7) 2_666 .
O1 Ca1 P1 98.23(5) 2_566 .
O10 Ca1 P1 75.94(6) . .
O9 Ca1 P1 88.00(5) 1_566 .
O5 Ca1 P1 72.24(5) . .
O1 Ca1 P1 22.89(5) . .
O4 Ca1 P1 96.47(4) . .
P2 Ca1 P1 84.49(2) . .
O6 Ca1 P2 16.01(6) 2_666 2_666
O1 Ca1 P2 103.84(5) 2_566 2_666
O10 Ca1 P2 125.31(6) . 2_666
O9 Ca1 P2 80.25(5) 1_566 2_666
O5 Ca1 P2 80.23(5) . 2_666
O1 Ca1 P2 153.51(5) . 2_666
O4 Ca1 P2 70.31(4) . 2_666
P2 Ca1 P2 72.36(2) . 2_666
P1 Ca1 P2 152.28(3) . 2_666
O6 Ca1 P1 73.41(6) 2_666 2_566
O1 Ca1 P1 18.40(4) 2_566 2_566
O10 Ca1 P1 88.42(6) . 2_566
O9 Ca1 P1 150.21(5) 1_566 2_566
O5 Ca1 P1 131.36(5) . 2_566
O1 Ca1 P1 93.33(5) . 2_566
O4 Ca1 P1 74.47(5) . 2_566
P2 Ca1 P1 103.14(2) . 2_566
P1 Ca1 P1 115.13(2) . 2_566
P2 Ca1 P1 85.52(2) 2_666 2_566
O6 Ca1 Ca2 73.18(6) 2_666 2_666
O1 Ca1 Ca2 161.06(5) 2_566 2_666
O10 Ca1 Ca2 119.06(6) . 2_666
O9 Ca1 Ca2 40.16(5) 1_566 2_666
O5 Ca1 Ca2 39.73(5) . 2_666
O1 Ca1 Ca2 113.66(5) . 2_666
O4 Ca1 Ca2 83.62(5) . 2_666
P2 Ca1 Ca2 59.24(2) . 2_666
P1 Ca1 Ca2 96.24(2) . 2_666
P2 Ca1 Ca2 59.006(19) 2_666 2_666
P1 Ca1 Ca2 143.14(2) 2_566 2_666
O7 Ca2 O4 168.89(8) 1_556 .
O7 Ca2 O11 91.88(8) 1_556 .
O4 Ca2 O11 89.50(8) . .
O7 Ca2 O5 89.46(7) 1_556 2_666
O4 Ca2 O5 93.44(7) . 2_666
O11 Ca2 O5 157.69(9) . 2_666
O7 Ca2 O9 93.13(7) 1_556 2_655
O4 Ca2 O9 97.98(7) . 2_655
O11 Ca2 O9 84.10(8) . 2_655
O5 Ca2 O9 73.59(7) 2_666 2_655
O7 Ca2 O2 82.45(7) 1_556 2_566
O4 Ca2 O2 87.06(7) . 2_566
O11 Ca2 O2 78.11(8) . 2_566
O5 Ca2 O2 124.10(7) 2_666 2_566
O9 Ca2 O2 161.48(7) 2_655 2_566
O7 Ca2 P2 102.56(5) 1_556 2_666
O4 Ca2 P2 76.84(5) . 2_666
O11 Ca2 P2 165.32(7) . 2_666
O5 Ca2 P2 23.46(5) 2_666 2_666
O9 Ca2 P2 92.39(5) 2_655 2_666
O2 Ca2 P2 106.12(5) 2_566 2_666
O7 Ca2 P3 83.83(6) 1_556 2_655
O4 Ca2 P3 106.72(6) . 2_655
O11 Ca2 P3 65.37(7) . 2_655
O5 Ca2 P3 92.67(5) 2_666 2_655
O9 Ca2 P3 21.32(5) 2_655 2_655
O2 Ca2 P3 140.36(5) 2_566 2_655
P2 Ca2 P3 113.12(3) 2_666 2_655
O7 Ca2 P3 17.91(5) 1_556 1_556
O4 Ca2 P3 154.18(6) . 1_556
O11 Ca2 P3 78.53(7) . 1_556
O5 Ca2 P3 106.34(5) 2_666 1_556
O9 Ca2 P3 103.37(5) 2_655 1_556
O2 Ca2 P3 68.22(5) 2_566 1_556
P2 Ca2 P3 116.14(2) 2_666 1_556
P3 Ca2 P3 89.11(2) 2_655 1_556
O7 Ca2 P2 169.76(6) 1_556 .
O4 Ca2 P2 19.08(5) . .
O11 Ca2 P2 95.49(7) . .
O5 Ca2 P2 81.02(5) 2_666 .
O9 Ca2 P2 80.60(5) 2_655 .
O2 Ca2 P2 106.01(5) 2_566 .
P2 Ca2 P2 69.86(2) 2_666 .
P3 Ca2 P2 92.78(2) 2_655 .
P3 Ca2 P2 172.31(2) 1_556 .
O7 Ca2 P1 90.42(6) 1_556 2_566
O4 Ca2 P1 78.48(6) . 2_566
O11 Ca2 P1 95.21(7) . 2_566
O5 Ca2 P1 107.06(5) 2_666 2_566
O9 Ca2 P1 176.40(5) 2_655 2_566
O2 Ca2 P1 19.17(5) 2_566 2_566
P2 Ca2 P1 87.41(2) 2_666 2_566
P3 Ca2 P1 159.42(3) 2_655 2_566
P3 Ca2 P1 79.91(2) 1_556 2_566
P2 Ca2 P1 95.97(2) . 2_566
O7 Ca2 Ca1 111.19(5) 1_556 2_666
O4 Ca2 Ca1 77.59(5) . 2_666
O11 Ca2 Ca1 118.73(7) . 2_666
O5 Ca2 Ca1 41.18(5) 2_666 2_666
O9 Ca2 Ca1 40.88(5) 2_655 2_666
O2 Ca2 Ca1 156.63(5) 2_566 2_666
P2 Ca2 Ca1 53.488(19) 2_666 2_666
P3 Ca2 Ca1 62.17(2) 2_655 2_666
P3 Ca2 Ca1 128.23(2) 1_556 2_666
P2 Ca2 Ca1 58.900(18) . 2_666
P1 Ca2 Ca1 137.78(2) 2_566 2_666
O1 P1 O2 114.16(12) . .
O1 P1 O3 108.15(12) . .
O2 P1 O3 108.88(12) . .
O1 P1 C1 113.66(13) . .
O2 P1 C1 105.49(13) . .
O3 P1 C1 106.14(14) . .
O1 P1 Ca1 39.20(7) . .
O2 P1 Ca1 102.50(8) . .
O3 P1 Ca1 77.93(8) . .
C1 P1 Ca1 148.36(10) . .
O1 P1 Ca1 29.50(8) . 2_566
O2 P1 Ca1 98.93(9) . 2_566
O3 P1 Ca1 137.52(9) . 2_566
C1 P1 Ca1 96.19(11) . 2_566
Ca1 P1 Ca1 64.87(2) . 2_566
O1 P1 Ca2 96.06(9) . 2_566
O2 P1 Ca2 31.28(8) . 2_566
O3 P1 Ca2 140.16(9) . 2_566
C1 P1 Ca2 91.66(11) . 2_566
Ca1 P1 Ca2 105.10(3) . 2_566
Ca1 P1 Ca2 72.54(2) 2_566 2_566
O6 P2 O4 114.00(12) . .
O6 P2 O5 110.69(12) . .
O4 P2 O5 106.92(12) . .
O6 P2 C5 110.08(14) . .
O4 P2 C5 109.67(13) . .
O5 P2 C5 105.05(12) . .
O6 P2 Ca1 126.91(9) . .
O4 P2 Ca1 58.97(8) . .
O5 P2 Ca1 48.02(8) . .
C5 P2 Ca1 121.91(10) . .
O6 P2 Ca2 74.19(9) . 2_666
O4 P2 Ca2 116.63(8) . 2_666
O5 P2 Ca2 37.34(7) . 2_666
C5 P2 Ca2 126.51(10) . 2_666
Ca1 P2 Ca2 67.28(2) . 2_666
O6 P2 Ca1 24.45(8) . 2_666
O4 P2 Ca1 91.69(8) . 2_666
O5 P2 Ca1 110.80(7) . 2_666
C5 P2 Ca1 130.31(10) . 2_666
Ca1 P2 Ca1 107.64(2) . 2_666
Ca2 P2 Ca1 74.38(2) 2_666 2_666
O6 P2 Ca2 83.79(9) . .
O4 P2 Ca2 30.21(7) . .
O5 P2 Ca2 121.16(9) . .
C5 P2 Ca2 123.34(10) . .
Ca1 P2 Ca2 77.02(2) . .
Ca2 P2 Ca2 110.15(2) 2_666 .
Ca1 P2 Ca2 62.094(18) 2_666 .
O7 P3 O9 115.24(12) . .
O7 P3 O8 109.18(12) . .
O9 P3 O8 108.69(11) . .
O7 P3 C12 111.60(13) . .
O9 P3 C12 106.49(12) . .
O8 P3 C12 105.12(14) . .
O7 P3 Ca2 82.50(8) . 2_655
O9 P3 Ca2 34.97(8) . 2_655
O8 P3 Ca2 135.07(9) . 2_655
C12 P3 Ca2 110.34(10) . 2_655
O7 P3 Ca2 28.49(7) . 1_554
O9 P3 Ca2 113.57(9) . 1_554
O8 P3 Ca2 84.02(9) . 1_554
C12 P3 Ca2 133.40(10) . 1_554
Ca2 P3 Ca2 90.88(2) 2_655 1_554
C2 C1 P1 116.9(2) . .
C2 C1 H1A 108.1 . .
P1 C1 H1A 108.1 . .
C2 C1 H1B 108.1 . .
P1 C1 H1B 108.1 . .
H1A C1 H1B 107.3 . .
C4 C2 C3 118.5(3) 2_565 .
C4 C2 C1 120.7(3) 2_565 .
C3 C2 C1 120.8(3) . .
C4 C3 C2 120.4(3) . .
C4 C3 H3 119.8 . .
C2 C3 H3 119.8 . .
C3 C4 C2 121.0(3) . 2_565
C3 C4 H4 119.5 . .
C2 C4 H4 119.5 2_565 .
C6 C5 P2 118.47(19) . .
C6 C5 H5A 107.7 . .
P2 C5 H5A 107.7 . .
C6 C5 H5B 107.7 . .
P2 C5 H5B 107.7 . .
H5A C5 H5B 107.1 . .
C7 C6 C11 117.7(3) . .
C7 C6 C5 120.2(3) . .
C11 C6 C5 121.9(3) . .
C6 C7 C8 121.8(3) . .
C6 C7 H7 119.1 . .
C8 C7 H7 119.1 . .
C9 C8 C7 120.1(3) . .
C9 C8 H8 120.0 . .
C7 C8 H8 120.0 . .
C10 C9 C8 118.3(3) . .
C10 C9 C12 120.9(3) . .
C8 C9 C12 120.7(3) . .
C9 C10 C11 121.3(3) . .
C9 C10 H10 119.3 . .
C11 C10 H10 119.3 . .
C10 C11 C6 120.8(3) . .
C10 C11 H11 119.6 . .
C6 C11 H11 119.6 . .
C9 C12 P3 116.6(2) . .
C9 C12 H12A 108.2 . .
P3 C12 H12A 108.2 . .
C9 C12 H12B 108.2 . .
P3 C12 H12B 108.2 . .
H12A C12 H12B 107.3 . .
P1 O1 Ca1 132.10(11) . 2_566
P1 O1 Ca1 117.91(11) . .
Ca1 O1 Ca1 102.27(7) 2_566 .
P1 O2 Ca2 129.55(12) . 2_566
P1 O3 H3A 114(3) . .
P2 O4 Ca2 130.70(12) . .
P2 O4 Ca1 92.37(9) . .
Ca2 O4 Ca1 111.17(8) . .
P2 O5 Ca2 119.20(10) . 2_666
P2 O5 Ca1 103.70(10) . .
Ca2 O5 Ca1 99.09(7) 2_666 .
P2 O6 Ca1 139.54(14) . 2_666
P3 O7 Ca2 133.60(11) . 1_554
P3 O8 H8A 114(3) . .
P3 O9 Ca2 123.71(12) . 2_655
P3 O9 Ca1 137.21(13) . 1_544
Ca2 O9 Ca1 98.96(7) 2_655 1_544
Ca1 O10 H10A 115(3) . .
Ca1 O10 H10B 116(3) . .
H10A O10 H10B 105(4) . .
Ca2 O11 H11A 112(2) . .
Ca2 O11 H11B 121(3) . .
H11A O11 H11B 107(2) . .

loop_
_geom_bond_atom_site_label_1
_geom_bond_atom_site_label_2
_geom_bond_distance
_geom_bond_site_symmetry_2
Ca1 O6 2.2597(19) 2_666
Ca1 O1 2.354(2) 2_566
Ca1 O10 2.386(2) .
Ca1 O9 2.423(2) 1_566
Ca1 O5 2.438(2) .
Ca1 O1 2.4511(19) .
Ca1 O4 2.733(2) .
Ca1 P2 3.1866(10) .
Ca1 P1 3.4271(9) .
Ca1 P2 3.5434(9) 2_666
Ca1 P1 3.5460(10) 2_566
Ca1 Ca2 3.6570(9) 2_666
Ca2 O7 2.329(2) 1_556
Ca2 O4 2.3547(19) .
Ca2 O11 2.365(2) .
Ca2 O5 2.367(2) 2_666
Ca2 O9 2.388(2) 2_655
Ca2 O2 2.396(2) 2_566
Ca2 P2 3.4069(10) 2_666
Ca2 P3 3.4656(10) 2_655
Ca2 P3 3.5359(10) 1_556
Ca2 P2 3.5473(10) .
Ca2 P1 3.5576(11) 2_566
Ca2 Ca1 3.6570(9) 2_666
P1 O1 1.508(2) .
P1 O2 1.515(2) .
P1 O3 1.575(2) .
P1 C1 1.786(3) .
P1 Ca1 3.5461(10) 2_566
P1 Ca2 3.5577(11) 2_566
P2 O6 1.506(2) .
P2 O4 1.530(2) .
P2 O5 1.5538(19) .
P2 C5 1.806(3) .
P2 Ca2 3.4069(10) 2_666
P2 Ca1 3.5434(9) 2_666
P3 O7 1.502(2) .
P3 O9 1.515(2) .
P3 O8 1.590(2) .
P3 C12 1.794(3) .
P3 Ca2 3.4656(10) 2_655
P3 Ca2 3.5359(10) 1_554
C1 C2 1.503(4) .
C1 H1A 0.9900 .
C1 H1B 0.9900 .
C2 C4 1.387(4) 2_565
C2 C3 1.388(4) .
C3 C4 1.374(4) .
C3 H3 0.9500 .
C4 C2 1.387(4) 2_565
C4 H4 0.9500 .
C5 C6 1.509(4) .
C5 H5A 0.9900 .
C5 H5B 0.9900 .
C6 C7 1.392(4) .
C6 C11 1.393(4) .
C7 C8 1.395(4) .
C7 H7 0.9500 .
C8 C9 1.394(4) .
C8 H8 0.9500 .
C9 C10 1.388(5) .
C9 C12 1.518(4) .
C10 C11 1.392(4) .
C10 H10 0.9500 .
C11 H11 0.9500 .
C12 H12A 0.9900 .
C12 H12B 0.9900 .
O1 Ca1 2.354(2) 2_566
O2 Ca2 2.396(2) 2_566
O3 H3A 0.76(4) .
O5 Ca2 2.367(2) 2_666
O6 Ca1 2.2596(19) 2_666
O7 Ca2 2.329(2) 1_554
O8 H8A 0.73(4) .
O9 Ca2 2.388(2) 2_655
O9 Ca1 2.423(2) 1_544
O10 H10A 0.854(18) .
O10 H10B 0.836(19) .
O11 H11A 0.852(17) .
O11 H11B 0.831(17) .

loop_
_geom_hbond_atom_site_label_D
_geom_hbond_atom_site_label_H
_geom_hbond_atom_site_label_A
_geom_hbond_distance_DH
_geom_hbond_distance_HA
_geom_hbond_distance_DA
_geom_hbond_angle_DHA
_geom_hbond_site_symmetry_A
O3 H3A O5 0.76(4) 1.93(4) 2.677(3) 168(4) .
O8 H8A O2 0.73(4) 1.87(4) 2.590(3) 174(4) 2_565
O10 H10A O4 0.854(18) 1.921(19) 2.773(3) 175(4) 2_566
O10 H10B O8 0.836(19) 1.99(3) 2.763(3) 153(4) 1_566
O11 H11A O7 0.852(17) 2.11(2) 2.825(3) 141(3) 2_655
O11 H11A O3 0.852(17) 2.37(3) 2.851(3) 116(3) 1_545
O11 H11B O8 0.831(17) 2.535(19) 3.318(3) 157(3) 2

loop_
_geom_torsion_atom_site_label_1
_geom_torsion_atom_site_label_2
_geom_torsion_atom_site_label_3
_geom_torsion_atom_site_label_4
_geom_torsion
_geom_torsion_site_symmetry_1
_geom_torsion_site_symmetry_4
O6 Ca1 P1 O1 116.2(3) 2_666 .
O1 Ca1 P1 O1 -26.57(17) 2_566 .
O10 Ca1 P1 O1 -100.38(14) . .
O9 Ca1 P1 O1 -179.45(14) 1_566 .
O5 Ca1 P1 O1 109.10(14) . .
O4 Ca1 P1 O1 56.92(14) . .
P2 Ca1 P1 O1 83.01(13) . .
P2 Ca1 P1 O1 116.06(14) 2_666 .
P1 Ca1 P1 O1 -18.93(13) 2_566 .
Ca2 Ca1 P1 O1 141.17(13) 2_666 .
O6 Ca1 P1 O2 -130.7(3) 2_666 .
O1 Ca1 P1 O2 86.47(10) 2_566 .
O10 Ca1 P1 O2 12.66(11) . .
O9 Ca1 P1 O2 -66.41(11) 1_566 .
O5 Ca1 P1 O2 -137.86(10) . .
O1 Ca1 P1 O2 113.04(16) . .
O4 Ca1 P1 O2 169.96(10) . .
P2 Ca1 P1 O2 -163.95(9) . .
P2 Ca1 P1 O2 -130.90(10) 2_666 .
P1 Ca1 P1 O2 94.11(9) 2_566 .
Ca2 Ca1 P1 O2 -105.78(9) 2_666 .
O6 Ca1 P1 O3 -23.8(3) 2_666 .
O1 Ca1 P1 O3 -166.58(10) 2_566 .
O10 Ca1 P1 O3 119.61(11) . .
O9 Ca1 P1 O3 40.54(10) 1_566 .
O5 Ca1 P1 O3 -30.91(10) . .
O1 Ca1 P1 O3 -140.01(16) . .
O4 Ca1 P1 O3 -83.09(10) . .
P2 Ca1 P1 O3 -57.00(9) . .
P2 Ca1 P1 O3 -23.95(10) 2_666 .
P1 Ca1 P1 O3 -158.94(9) 2_566 .
Ca2 Ca1 P1 O3 1.16(9) 2_666 .
O6 Ca1 P1 C1 77.5(4) 2_666 .
O1 Ca1 P1 C1 -65.3(2) 2_566 .
O10 Ca1 P1 C1 -139.2(2) . .
O9 Ca1 P1 C1 141.8(2) 1_566 .
O5 Ca1 P1 C1 70.3(2) . .
O1 Ca1 P1 C1 -38.8(2) . .
O4 Ca1 P1 C1 18.1(2) . .
P2 Ca1 P1 C1 44.2(2) . .
P2 Ca1 P1 C1 77.3(2) 2_666 .
P1 Ca1 P1 C1 -57.7(2) 2_566 .
Ca2 Ca1 P1 C1 102.4(2) 2_666 .
O6 Ca1 P1 Ca1 135.2(3) 2_666 2_566
O1 Ca1 P1 Ca1 -7.63(5) 2_566 2_566
O10 Ca1 P1 Ca1 -81.44(6) . 2_566
O9 Ca1 P1 Ca1 -160.52(6) 1_566 2_566
O5 Ca1 P1 Ca1 128.03(5) . 2_566
O1 Ca1 P1 Ca1 18.94(13) . 2_566
O4 Ca1 P1 Ca1 75.86(5) . 2_566
P2 Ca1 P1 Ca1 101.94(3) . 2_566
P2 Ca1 P1 Ca1 134.99(6) 2_666 2_566
P1 Ca1 P1 Ca1 0.0 2_566 2_566
Ca2 Ca1 P1 Ca1 160.11(3) 2_666 2_566
O6 Ca1 P1 Ca2 -162.9(3) 2_666 2_566
O1 Ca1 P1 Ca2 54.34(6) 2_566 2_566
O10 Ca1 P1 Ca2 -19.47(6) . 2_566
O9 Ca1 P1 Ca2 -98.54(5) 1_566 2_566
O5 Ca1 P1 Ca2 -169.99(5) . 2_566
O1 Ca1 P1 Ca2 80.91(13) . 2_566
O4 Ca1 P1 Ca2 137.83(5) . 2_566
P2 Ca1 P1 Ca2 163.92(2) . 2_566
P2 Ca1 P1 Ca2 -163.03(5) 2_666 2_566
P1 Ca1 P1 Ca2 61.98(2) 2_566 2_566
Ca2 Ca1 P1 Ca2 -137.92(2) 2_666 2_566
O6 Ca1 P2 O6 -26.12(16) 2_666 .
O1 Ca1 P2 O6 -115.76(12) 2_566 .
O10 Ca1 P2 O6 137.8(2) . .
O9 Ca1 P2 O6 60.21(12) 1_566 .
O5 Ca1 P2 O6 85.34(15) . .
O1 Ca1 P2 O6 170.41(12) . .
O4 Ca1 P2 O6 -98.16(14) . .
P1 Ca1 P2 O6 147.48(11) . .
P2 Ca1 P2 O6 -17.09(11) 2_666 .
P1 Ca1 P2 O6 -97.97(11) 2_566 .
Ca2 Ca1 P2 O6 46.84(11) 2_666 .
O6 Ca1 P2 O4 72.03(10) 2_666 .
O1 Ca1 P2 O4 -17.60(10) 2_566 .
O10 Ca1 P2 O4 -124.1(2) . .
O9 Ca1 P2 O4 158.36(10) 1_566 .
O5 Ca1 P2 O4 -176.51(13) . .
O1 Ca1 P2 O4 -91.44(10) . .
P1 Ca1 P2 O4 -114.37(9) . .
P2 Ca1 P2 O4 81.07(9) 2_666 .
P1 Ca1 P2 O4 0.18(9) 2_566 .
Ca2 Ca1 P2 O4 144.99(9) 2_666 .
O6 Ca1 P2 O5 -111.46(11) 2_666 .
O1 Ca1 P2 O5 158.90(11) 2_566 .
O10 Ca1 P2 O5 52.4(2) . .
O9 Ca1 P2 O5 -25.13(10) 1_566 .
O1 Ca1 P2 O5 85.07(10) . .
O4 Ca1 P2 O5 176.51(13) . .
P1 Ca1 P2 O5 62.14(9) . .
P2 Ca1 P2 O5 -102.42(10) 2_666 .
P1 Ca1 P2 O5 176.69(10) 2_566 .
Ca2 Ca1 P2 O5 -38.50(9) 2_666 .
O6 Ca1 P2 C5 167.09(13) 2_666 .
O1 Ca1 P2 C5 77.46(13) 2_566 .
O10 Ca1 P2 C5 -29.0(2) . .
O9 Ca1 P2 C5 -106.57(13) 1_566 .
O5 Ca1 P2 C5 -81.44(15) . .
O1 Ca1 P2 C5 3.63(13) . .
O4 Ca1 P2 C5 95.06(15) . .
P1 Ca1 P2 C5 -19.31(12) . .
P2 Ca1 P2 C5 176.13(13) 2_666 .
P1 Ca1 P2 C5 95.25(12) 2_566 .
Ca2 Ca1 P2 C5 -119.94(12) 2_666 .
O6 Ca1 P2 Ca2 -72.96(6) 2_666 2_666
O1 Ca1 P2 Ca2 -162.60(5) 2_566 2_666
O10 Ca1 P2 Ca2 90.92(18) . 2_666
O9 Ca1 P2 Ca2 13.37(5) 1_566 2_666
O5 Ca1 P2 Ca2 38.50(9) . 2_666
O1 Ca1 P2 Ca2 123.57(5) . 2_666
O4 Ca1 P2 Ca2 -144.99(9) . 2_666
P1 Ca1 P2 Ca2 100.64(2) . 2_666
P2 Ca1 P2 Ca2 -63.92(2) 2_666 2_666
P1 Ca1 P2 Ca2 -144.81(2) 2_566 2_666
O6 Ca1 P2 Ca1 -9.04(6) 2_666 2_666
O1 Ca1 P2 Ca1 -98.67(5) 2_566 2_666
O10 Ca1 P2 Ca1 154.84(18) . 2_666
O9 Ca1 P2 Ca1 77.30(5) 1_566 2_666
O5 Ca1 P2 Ca1 102.43(10) . 2_666
O1 Ca1 P2 Ca1 -172.50(5) . 2_666
O4 Ca1 P2 Ca1 -81.07(9) . 2_666
P1 Ca1 P2 Ca1 164.56(3) . 2_666
P2 Ca1 P2 Ca1 0.0 2_666 2_666
P1 Ca1 P2 Ca1 -80.88(2) 2_566 2_666
Ca2 Ca1 P2 Ca1 63.93(2) 2_666 2_666
O6 Ca1 P2 Ca2 45.70(6) 2_666 .
O1 Ca1 P2 Ca2 -43.93(5) 2_566 .
O10 Ca1 P2 Ca2 -150.42(18) . .
O9 Ca1 P2 Ca2 132.04(5) 1_566 .
O5 Ca1 P2 Ca2 157.17(10) . .
O1 Ca1 P2 Ca2 -117.76(5) . .
O4 Ca1 P2 Ca2 -26.33(8) . .
P1 Ca1 P2 Ca2 -140.70(2) . .
P2 Ca1 P2 Ca2 54.741(18) 2_666 .
P1 Ca1 P2 Ca2 -26.14(2) 2_566 .
Ca2 Ca1 P2 Ca2 118.666(19) 2_666 .
O7 Ca2 P2 O6 27.3(3) 1_556 .
O4 Ca2 P2 O6 179.21(18) . .
O11 Ca2 P2 O6 -108.53(11) . .
O5 Ca2 P2 O6 49.25(10) 2_666 .
O9 Ca2 P2 O6 -25.46(10) 2_655 .
O2 Ca2 P2 O6 172.29(10) 2_566 .
P2 Ca2 P2 O6 70.62(8) 2_666 .
P3 Ca2 P2 O6 -43.02(9) 2_655 .
P3 Ca2 P2 O6 -147.2(2) 1_556 .
P1 Ca2 P2 O6 155.63(9) 2_566 .
Ca1 Ca2 P2 O6 11.87(8) 2_666 .
O7 Ca2 P2 O4 -151.9(4) 1_556 .
O11 Ca2 P2 O4 72.27(17) . .
O5 Ca2 P2 O4 -129.96(16) 2_666 .
O9 Ca2 P2 O4 155.34(16) 2_655 .
O2 Ca2 P2 O4 -6.92(16) 2_566 .
P2 Ca2 P2 O4 -108.59(16) 2_666 .
P3 Ca2 P2 O4 137.77(15) 2_655 .
P3 Ca2 P2 O4 33.6(3) 1_556 .
P1 Ca2 P2 O4 -23.57(15) 2_566 .
Ca1 Ca2 P2 O4 -167.33(15) 2_666 .
O7 Ca2 P2 O5 -83.2(3) 1_556 .
O4 Ca2 P2 O5 68.74(18) . .
O11 Ca2 P2 O5 141.01(11) . .
O5 Ca2 P2 O5 -61.21(12) 2_666 .
O9 Ca2 P2 O5 -135.92(10) 2_655 .
O2 Ca2 P2 O5 61.83(11) 2_566 .
P2 Ca2 P2 O5 -39.85(9) 2_666 .
P3 Ca2 P2 O5 -153.48(9) 2_655 .
P3 Ca2 P2 O5 102.4(2) 1_556 .
P1 Ca2 P2 O5 45.17(9) 2_566 .
Ca1 Ca2 P2 O5 -98.59(9) 2_666 .
O7 Ca2 P2 C5 137.3(3) 1_556 .
O4 Ca2 P2 C5 -70.80(19) . .
O11 Ca2 P2 C5 1.46(14) . .
O5 Ca2 P2 C5 159.24(14) 2_666 .
O9 Ca2 P2 C5 84.53(14) 2_655 .
O2 Ca2 P2 C5 -77.72(14) 2_566 .
P2 Ca2 P2 C5 -179.39(13) 2_666 .
P3 Ca2 P2 C5 66.97(13) 2_655 .
P3 Ca2 P2 C5 -37.2(3) 1_556 .
P1 Ca2 P2 C5 -94.38(13) 2_566 .
Ca1 Ca2 P2 C5 121.86(13) 2_666 .
O7 Ca2 P2 Ca1 -102.9(3) 1_556 .
O4 Ca2 P2 Ca1 49.04(15) . .
O11 Ca2 P2 Ca1 121.31(7) . .
O5 Ca2 P2 Ca1 -80.91(5) 2_666 .
O9 Ca2 P2 Ca1 -155.62(5) 2_655 .
O2 Ca2 P2 Ca1 42.12(6) 2_566 .
P2 Ca2 P2 Ca1 -59.55(2) 2_666 .
P3 Ca2 P2 Ca1 -173.18(2) 2_655 .
P3 Ca2 P2 Ca1 82.7(2) 1_556 .
P1 Ca2 P2 Ca1 25.47(2) 2_566 .
Ca1 Ca2 P2 Ca1 -118.29(2) 2_666 .
O7 Ca2 P2 Ca2 -43.3(3) 1_556 2_666
O4 Ca2 P2 Ca2 108.59(15) . 2_666
O11 Ca2 P2 Ca2 -179.14(7) . 2_666
O5 Ca2 P2 Ca2 -21.37(5) 2_666 2_666
O9 Ca2 P2 Ca2 -96.07(5) 2_655 2_666
O2 Ca2 P2 Ca2 101.67(6) 2_566 2_666
P2 Ca2 P2 Ca2 0.0 2_666 2_666
P3 Ca2 P2 Ca2 -113.64(3) 2_655 2_666
P3 Ca2 P2 Ca2 142.2(2) 1_556 2_666
P1 Ca2 P2 Ca2 85.02(3) 2_566 2_666
Ca1 Ca2 P2 Ca2 -58.74(2) 2_666 2_666
O7 Ca2 P2 Ca1 15.4(3) 1_556 2_666
O4 Ca2 P2 Ca1 167.33(15) . 2_666
O11 Ca2 P2 Ca1 -120.40(7) . 2_666
O5 Ca2 P2 Ca1 37.38(5) 2_666 2_666
O9 Ca2 P2 Ca1 -37.33(5) 2_655 2_666
O2 Ca2 P2 Ca1 160.42(6) 2_566 2_666
P2 Ca2 P2 Ca1 58.74(2) 2_666 2_666
P3 Ca2 P2 Ca1 -54.89(2) 2_655 2_666
P3 Ca2 P2 Ca1 -159.0(2) 1_556 2_666
P1 Ca2 P2 Ca1 143.76(2) 2_566 2_666
O1 P1 C1 C2 -66.1(3) . .
O2 P1 C1 C2 168.1(2) . .
O3 P1 C1 C2 52.6(3) . .
Ca1 P1 C1 C2 -40.5(4) . .
Ca1 P1 C1 C2 -90.9(2) 2_566 .
Ca2 P1 C1 C2 -163.5(2) 2_566 .
P1 C1 C2 C4 -85.4(3) . 2_565
P1 C1 C2 C3 96.3(3) . .
C4 C2 C3 C4 -0.6(4) 2_565 .
C1 C2 C3 C4 177.7(2) . .
C2 C3 C4 C2 0.6(5) . 2_565
O6 P2 C5 C6 53.2(3) . .
O4 P2 C5 C6 -73.0(3) . .
O5 P2 C5 C6 172.4(2) . .
Ca1 P2 C5 C6 -138.0(2) . .
Ca2 P2 C5 C6 138.0(2) 2_666 .
Ca1 P2 C5 C6 37.1(3) 2_666 .
Ca2 P2 C5 C6 -42.7(3) . .
P2 C5 C6 C7 -93.7(3) . .
P2 C5 C6 C11 91.0(3) . .
C11 C6 C7 C8 0.7(4) . .
C5 C6 C7 C8 -174.8(2) . .
C6 C7 C8 C9 0.8(4) . .
C7 C8 C9 C10 -1.6(4) . .
C7 C8 C9 C12 179.0(2) . .
C8 C9 C10 C11 1.0(4) . .
C12 C9 C10 C11 -179.6(3) . .
C9 C10 C11 C6 0.5(4) . .
C7 C6 C11 C10 -1.4(4) . .
C5 C6 C11 C10 174.1(2) . .
C10 C9 C12 P3 110.0(3) . .
C8 C9 C12 P3 -70.6(3) . .
O7 P3 C12 C9 55.7(3) . .
O9 P3 C12 C9 -177.8(2) . .
O8 P3 C12 C9 -62.6(3) . .
Ca2 P3 C12 C9 145.5(2) 2_655 .
Ca2 P3 C12 C9 33.6(3) 1_554 .
O2 P1 O1 Ca1 63.43(18) . 2_566
O3 P1 O1 Ca1 -175.22(14) . 2_566
C1 P1 O1 Ca1 -57.6(2) . 2_566
Ca1 P1 O1 Ca1 143.4(2) . 2_566
Ca2 P1 O1 Ca1 36.85(15) 2_566 2_566
O2 P1 O1 Ca1 -79.95(15) . .
O3 P1 O1 Ca1 41.40(15) . .
C1 P1 O1 Ca1 158.98(13) . .
Ca1 P1 O1 Ca1 -143.4(2) 2_566 .
Ca2 P1 O1 Ca1 -106.53(10) 2_566 .
O6 Ca1 O1 P1 -148.6(2) 2_666 .
O1 Ca1 O1 P1 153.06(17) 2_566 .
O10 Ca1 O1 P1 75.01(13) . .
O9 Ca1 O1 P1 0.58(15) 1_566 .
O5 Ca1 O1 P1 -65.73(13) . .
O4 Ca1 O1 P1 -123.13(13) . .
P2 Ca1 O1 P1 -94.30(12) . .
P2 Ca1 O1 P1 -110.48(13) 2_666 .
P1 Ca1 O1 P1 162.89(11) 2_566 .
Ca2 Ca1 O1 P1 -42.88(14) 2_666 .
O6 Ca1 O1 Ca1 58.3(3) 2_666 2_566
O1 Ca1 O1 Ca1 0.0 2_566 2_566
O10 Ca1 O1 Ca1 -78.05(8) . 2_566
O9 Ca1 O1 Ca1 -152.48(8) 1_566 2_566
O5 Ca1 O1 Ca1 141.20(8) . 2_566
O4 Ca1 O1 Ca1 83.80(7) . 2_566
P2 Ca1 O1 Ca1 112.64(6) . 2_566
P1 Ca1 O1 Ca1 -153.06(17) . 2_566
P2 Ca1 O1 Ca1 96.46(13) 2_666 2_566
P1 Ca1 O1 Ca1 9.82(6) 2_566 2_566
Ca2 Ca1 O1 Ca1 164.06(5) 2_666 2_566
O1 P1 O2 Ca2 -58.97(17) . 2_566
O3 P1 O2 Ca2 -179.92(13) . 2_566
C1 P1 O2 Ca2 66.53(18) . 2_566
Ca1 P1 O2 Ca2 -98.57(13) . 2_566
Ca1 P1 O2 Ca2 -32.49(14) 2_566 2_566
O6 P2 O4 Ca2 -0.86(19) . .
O5 P2 O4 Ca2 -123.53(14) . .
C5 P2 O4 Ca2 123.08(15) . .
Ca1 P2 O4 Ca2 -120.82(16) . .
Ca2 P2 O4 Ca2 -84.52(14) 2_666 .
Ca1 P2 O4 Ca2 -11.18(14) 2_666 .
O6 P2 O4 Ca1 119.95(11) . .
O5 P2 O4 Ca1 -2.71(10) . .
C5 P2 O4 Ca1 -116.10(11) . .
Ca2 P2 O4 Ca1 36.29(8) 2_666 .
Ca1 P2 O4 Ca1 109.64(5) 2_666 .
Ca2 P2 O4 Ca1 120.82(16) . .
O7 Ca2 O4 P2 154.2(3) 1_556 .
O11 Ca2 O4 P2 -108.53(16) . .
O5 Ca2 O4 P2 49.33(16) 2_666 .
O9 Ca2 O4 P2 -24.56(16) 2_655 .
O2 Ca2 O4 P2 173.34(15) 2_566 .
P2 Ca2 O4 P2 66.04(14) 2_666 .
P3 Ca2 O4 P2 -44.50(16) 2_655 .
P3 Ca2 O4 P2 -170.21(7) 1_556 .
P1 Ca2 O4 P2 156.05(15) 2_566 .
Ca1 Ca2 O4 P2 11.08(13) 2_666 .
O7 Ca2 O4 Ca1 41.2(4) 1_556 .
O11 Ca2 O4 Ca1 138.42(10) . .
O5 Ca2 O4 Ca1 -63.72(9) 2_666 .
O9 Ca2 O4 Ca1 -137.61(8) 2_655 .
O2 Ca2 O4 Ca1 60.30(8) 2_566 .
P2 Ca2 O4 Ca1 -47.01(6) 2_666 .
P3 Ca2 O4 Ca1 -157.55(6) 2_655 .
P3 Ca2 O4 Ca1 76.74(14) 1_556 .
P2 Ca2 O4 Ca1 -113.05(17) . .
P1 Ca2 O4 Ca1 43.00(6) 2_566 .
Ca1 Ca2 O4 Ca1 -101.97(7) 2_666 .
O6 Ca1 O4 P2 -103.86(10) 2_666 .
O1 Ca1 O4 P2 163.36(9) 2_566 .
O10 Ca1 O4 P2 135.29(17) . .
O9 Ca1 O4 P2 -26.06(11) 1_566 .
O5 Ca1 O4 P2 1.97(7) . .
O1 Ca1 O4 P2 84.99(9) . .
P1 Ca1 O4 P2 65.85(8) . .
P2 Ca1 O4 P2 -89.05(8) 2_666 .
P1 Ca1 O4 P2 -179.81(9) 2_566 .
Ca2 Ca1 O4 P2 -29.74(7) 2_666 .
O6 Ca1 O4 Ca2 31.86(9) 2_666 .
O1 Ca1 O4 Ca2 -60.92(8) 2_566 .
O10 Ca1 O4 Ca2 -89.00(19) . .
O9 Ca1 O4 Ca2 109.66(9) 1_566 .
O5 Ca1 O4 Ca2 137.69(11) . .
O1 Ca1 O4 Ca2 -139.29(9) . .
P2 Ca1 O4 Ca2 135.72(13) . .
P1 Ca1 O4 Ca2 -158.43(7) . .
P2 Ca1 O4 Ca2 46.66(6) 2_666 .
P1 Ca1 O4 Ca2 -44.10(7) 2_566 .
Ca2 Ca1 O4 Ca2 105.98(7) 2_666 .
O6 P2 O5 Ca2 -12.77(17) . 2_666
O4 P2 O5 Ca2 111.94(13) . 2_666
C5 P2 O5 Ca2 -131.56(15) . 2_666
Ca1 P2 O5 Ca2 108.81(13) . 2_666
Ca1 P2 O5 Ca2 13.40(14) 2_666 2_666
Ca2 P2 O5 Ca2 82.59(13) . 2_666
O6 P2 O5 Ca1 -121.58(11) . .
O4 P2 O5 Ca1 3.13(11) . .
C5 P2 O5 Ca1 119.63(13) . .
Ca2 P2 O5 Ca1 -108.81(13) 2_666 .
Ca1 P2 O5 Ca1 -95.41(7) 2_666 .
Ca2 P2 O5 Ca1 -26.23(11) . .
O6 Ca1 O5 P2 68.97(10) 2_666 .
O1 Ca1 O5 P2 -29.05(14) 2_566 .
O10 Ca1 O5 P2 -156.80(9) . .
O9 Ca1 O5 P2 153.67(11) 1_566 .
O1 Ca1 O5 P2 -90.62(9) . .
O4 Ca1 O5 P2 -2.00(7) . .
P1 Ca1 O5 P2 -112.48(9) . .
P2 Ca1 O5 P2 70.80(8) 2_666 .
P1 Ca1 O5 P2 -4.30(12) 2_566 .
Ca2 Ca1 O5 P2 123.19(12) 2_666 .
O6 Ca1 O5 Ca2 -54.22(8) 2_666 2_666
O1 Ca1 O5 Ca2 -152.24(7) 2_566 2_666
O10 Ca1 O5 Ca2 80.01(11) . 2_666
O9 Ca1 O5 Ca2 30.47(6) 1_566 2_666
O1 Ca1 O5 Ca2 146.19(7) . 2_666
O4 Ca1 O5 Ca2 -125.19(8) . 2_666
P2 Ca1 O5 Ca2 -123.19(12) . 2_666
P1 Ca1 O5 Ca2 124.33(6) . 2_666
P2 Ca1 O5 Ca2 -52.40(5) 2_666 2_666
P1 Ca1 O5 Ca2 -127.49(5) 2_566 2_666
O4 P2 O6 Ca1 -25.6(2) . 2_666
O5 P2 O6 Ca1 95.0(2) . 2_666
C5 P2 O6 Ca1 -149.35(18) . 2_666
Ca1 P2 O6 Ca1 42.6(2) . 2_666
Ca2 P2 O6 Ca1 86.95(18) 2_666 2_666
Ca2 P2 O6 Ca1 -26.06(17) . 2_666
O9 P3 O7 Ca2 93.33(17) . 1_554
O8 P3 O7 Ca2 -29.3(2) . 1_554
C12 P3 O7 Ca2 -145.06(16) . 1_554
Ca2 P3 O7 Ca2 105.97(15) 2_655 1_554
O7 P3 O9 Ca2 22.24(16) . 2_655
O8 P3 O9 Ca2 145.12(13) . 2_655
C12 P3 O9 Ca2 -102.09(16) . 2_655
Ca2 P3 O9 Ca2 53.54(13) 1_554 2_655
O7 P3 O9 Ca1 -162.82(14) . 1_544
O8 P3 O9 Ca1 -39.9(2) . 1_544
C12 P3 O9 Ca1 72.85(19) . 1_544
Ca2 P3 O9 Ca1 174.9(3) 2_655 1_544
Ca2 P3 O9 Ca1 -131.52(13) 1_554 1_544
